data_4500259
loop_
_publ_author_name
'Li, Baiyan'
'Yang, Fen'
'Li, Guanghua'
'Liu, Dan'
'Zhou, Qi'
'Shi, Zhan'
'Feng, Shouhua'

_publ_section_title
;
 Construction of Coordination Polymers Based on Bent
 4-Amino-3,5-bis(3-carboxyphenyl)-1,2,4-triazole Ligand: Diverse
 Structural Topology and Photoluminescent and Magnetic Properties
;
_journal_issue 5
_journal_name_full 'Crystal Growth &amp; Design'
_journal_page_first 1475
_journal_paper_doi 10.1021/cg101335a
_journal_volume 11
_journal_year 2011
_chemical_formula_moiety 'C48 H47 Mn3.50 N12 O21'
_chemical_formula_sum 'C48 H47 Mn3.5 N12 O21'
_chemical_formula_weight 1320.27
_chemical_melting_point ?
_chemical_name_systematic
; 
 ? 
;
_space_group_IT_number 2
_symmetry_cell_setting triclinic
_symmetry_space_group_name_Hall '-P 1'
_symmetry_space_group_name_H-M 'P -1'
_atom_sites_solution_hydrogens geom
_atom_sites_solution_primary direct
_atom_sites_solution_secondary difmap
_audit_creation_method SHELXL-97
_cell_angle_alpha 96.09(3)
_cell_angle_beta 94.38(3)
_cell_angle_gamma 92.40(3)
_cell_formula_units_Z 2
_cell_length_a 11.135(2)
_cell_length_b 11.234(2)
_cell_length_c 21.495(4)
_cell_measurement_reflns_used 8952
_cell_measurement_temperature 293(2)
_cell_measurement_theta_max 25.00
_cell_measurement_theta_min 8.54
_cell_volume 2662.5(9)
_computing_cell_refinement 'Bruker SMART'
_computing_data_collection 'Bruker SMART'
_computing_data_reduction 'Bruker SAINT'
_computing_molecular_graphics SHELXP-97
_computing_publication_material SHELXTL
_computing_structure_refinement 'SHELXL-97 (Sheldrick, 1997)'
_computing_structure_solution 'SHELXS-97 (Sheldrick, 1990)'
_diffrn_ambient_temperature 293(2)
_diffrn_detector_area_resol_mean 9.00cm
_diffrn_measured_fraction_theta_full 0.954
_diffrn_measured_fraction_theta_max 0.954
_diffrn_measurement_device_type 'CCD area detector'
_diffrn_measurement_method 'phi and omega scans'
_diffrn_radiation_monochromator graphite
_diffrn_radiation_source 'fine-focus sealed tube'
_diffrn_radiation_type MoK\a
_diffrn_radiation_wavelength 0.71073
_diffrn_reflns_av_R_equivalents 0.0693
_diffrn_reflns_av_sigmaI/netI 0.0928
_diffrn_reflns_limit_h_max 13
_diffrn_reflns_limit_h_min -13
_diffrn_reflns_limit_k_max 12
_diffrn_reflns_limit_k_min -13
_diffrn_reflns_limit_l_max 25
_diffrn_reflns_limit_l_min -25
_diffrn_reflns_number 20229
_diffrn_reflns_theta_full 25.00
_diffrn_reflns_theta_max 25.00
_diffrn_reflns_theta_min 8.54
_diffrn_standards_decay_% none
_diffrn_standards_interval_count none
_diffrn_standards_interval_time none
_diffrn_standards_number none
_exptl_absorpt_coefficient_mu 0.907
_exptl_absorpt_correction_type none
_exptl_crystal_colour colourless
_exptl_crystal_density_diffrn 1.647
_exptl_crystal_density_meas ?
_exptl_crystal_density_method 'not measured'
_exptl_crystal_description block
_exptl_crystal_F_000 1349
_exptl_crystal_size_max 0.23
_exptl_crystal_size_mid 0.21
_exptl_crystal_size_min 0.19
_refine_diff_density_max 1.552
_refine_diff_density_min -0.635
_refine_diff_density_rms 0.127
_refine_ls_extinction_coef 0.025(3)
_refine_ls_extinction_expression Fc^*^=kFc[1+0.001xFc^2^\l^3^/sin(2\q)]^-1/4^
_refine_ls_extinction_method SHELXL
_refine_ls_goodness_of_fit_ref 1.059
_refine_ls_hydrogen_treatment mixed
_refine_ls_matrix_type full
_refine_ls_number_parameters 779
_refine_ls_number_reflns 8952
_refine_ls_number_restraints 15
_refine_ls_restrained_S_all 1.064
_refine_ls_R_factor_all 0.1422
_refine_ls_R_factor_gt 0.1087
_refine_ls_shift/su_max 0.000
_refine_ls_shift/su_mean 0.000
_refine_ls_structure_factor_coef Fsqd
_refine_ls_weighting_details 'calc w=1/[\s^2^(Fo^2^)+(0.0820P)^2^+31.7582P] where P=(Fo^2^+2Fc^2^)/3'
_refine_ls_weighting_scheme calc
_refine_ls_wR_factor_gt 0.2714
_refine_ls_wR_factor_ref 0.2864
_reflns_number_gt 6187
_reflns_number_total 8952
_reflns_threshold_expression >2sigma(I)
_cod_data_source_file cg101335a_si_002.cif
_cod_data_source_block compound-2
_cod_depositor_comments
;
The following automatic conversions were performed:

'_chemical_melting_point' value 'not measured' was changed to '?' -
the value is undefined or not given.

Automatic conversion script
Id: cif_fix_values 1715 2011-07-08 13:25:40Z adriana 

The following automatic conversions were performed:

'_exptl_crystal_density_meas' value 'none' was changed to '?' - the
value is perceived as not measured.

Automatic conversion script
Id: cif_fix_values 3008 2015-01-20 13:52:24Z robertas 
;
_cod_original_cell_volume 2662.4(9)
_cod_original_sg_symbol_H-M P-1
_cod_original_formula_sum 'C48 H47 Mn3.50 N12 O21'
_cod_database_code 4500259

loop_
_symmetry_equiv_pos_as_xyz
'x, y, z'
'-x, -y, -z'

loop_
_atom_site_label
_atom_site_type_symbol
_atom_site_fract_x
_atom_site_fract_y
_atom_site_fract_z
_atom_site_U_iso_or_equiv
_atom_site_adp_type
_atom_site_occupancy
_atom_site_symmetry_multiplicity
_atom_site_calc_flag
_atom_site_refinement_flags
_atom_site_disorder_assembly
_atom_site_disorder_group
Mn1 Mn 0.02572(16) 0.28553(14) 0.12862(7) 0.0469(5) Uani 1 1 d . . .
Mn2 Mn 0.04651(12) 0.60940(12) 0.14970(6) 0.0343(4) Uani 1 1 d . . .
Mn3 Mn -0.02597(12) 0.45634(11) 0.27446(6) 0.0309(4) Uani 1 1 d . . .
Mn4 Mn 0.0000 0.5000 0.5000 0.0287(5) Uani 1 2 d S . .
O1 O 0.0329(6) 0.2881(6) 0.3060(3) 0.0470(17) Uani 1 1 d . . .
O2 O 0.0736(8) 0.2050(8) 0.2120(4) 0.062(2) Uani 1 1 d . . .
O3 O 0.0799(7) 0.3610(6) 0.7006(3) 0.0494(18) Uani 1 1 d . . .
O4 O 0.0707(7) 0.2880(7) 0.7929(4) 0.060(2) Uani 1 1 d . . .
O5 O 0.1932(7) 0.5919(8) 0.2186(4) 0.064(2) Uani 1 1 d . . .
O6 O 0.1528(7) 0.5241(7) 0.3082(4) 0.059(2) Uani 1 1 d . . .
O7 O 0.2422(9) 0.6545(10) 0.7731(5) 0.088(3) Uani 1 1 d . . .
O8 O 0.1847(7) 0.5872(7) 0.6755(5) 0.060(2) Uani 1 1 d . . .
O9 O 0.2165(11) 0.3302(9) 0.1226(6) 0.103(4) Uani 1 1 d U . .
O10 O 0.1405(8) 0.4860(12) 0.0844(4) 0.086(3) Uani 1 1 d . . .
O11 O 0.8590(10) 1.2381(9) -0.1240(6) 0.090(3) Uani 1 1 d . . .
O12 O 0.9117(10) 1.1026(13) -0.0622(6) 0.104(4) Uani 1 1 d . . .
O13 O -0.0860(8) 0.6111(9) 0.0643(4) 0.069(2) Uani 1 1 d . . .
O14 O -0.1026(10) 0.3476(10) 0.0400(5) 0.086(3) Uani 1 1 d . . .
O15 O 0.0514(10) 0.1480(10) 0.0529(4) 0.084(3) Uani 1 1 d . . .
O16 O -0.1589(9) 0.1901(11) 0.1387(5) 0.086(3) Uani 1 1 d . . .
O17 O -0.0378(6) 0.4457(5) 0.1762(3) 0.0371(14) Uani 1 1 d . . .
O18 O 0.042(3) 0.3745(12) 0.5657(6) 0.230(15) Uani 1 1 d . A 1
O19 O 0.1404(10) 0.6182(13) 0.5517(6) 0.110(4) Uani 1 1 d . A 1
O20 O -0.1080(11) 0.6046(15) 0.5647(5) 0.120(5) Uani 1 1 d . A .
N1 N 0.1214(7) -0.1357(6) 0.5334(4) 0.0371(18) Uani 1 1 d . . .
N2 N 0.1123(8) -0.1476(7) 0.4689(4) 0.0398(18) Uani 1 1 d . . .
N3 N 0.1659(7) 0.0373(6) 0.5032(4) 0.0335(17) Uani 1 1 d . . .
N4 N 0.2161(11) 0.1558(7) 0.5045(4) 0.060(3) Uani 1 1 d . . .
H4A H 0.2336 0.1828 0.4701 0.080 Uiso 1 1 calc . . .
H4B H 0.2291 0.2006 0.5396 0.080 Uiso 1 1 calc . . .
N5 N 0.6465(7) 0.6004(7) 0.4720(4) 0.0396(18) Uani 1 1 d . . .
N6 N 0.6530(6) 0.6135(7) 0.5366(4) 0.0401(18) Uani 1 1 d . . .
N7 N 0.4795(6) 0.6740(7) 0.5008(4) 0.0366(18) Uani 1 1 d . . .
N8 N 0.3686(8) 0.7306(11) 0.4981(4) 0.060(3) Uani 1 1 d . . .
H8A H 0.3343 0.7440 0.4625 0.080 Uiso 1 1 calc . . .
H8B H 0.3353 0.7516 0.5321 0.080 Uiso 1 1 calc . . .
N9 N 0.3747(10) 0.8373(12) -0.0609(6) 0.077(3) Uani 1 1 d . . .
N10 N 0.3638(12) 0.7531(10) -0.0242(5) 0.070(3) Uani 1 1 d . . .
N11 N 0.5420(9) 0.7891(10) -0.0112(5) 0.060(3) Uani 1 1 d D . .
N12 N 0.6716(13) 0.7936(13) 0.0023(6) 0.100(5) Uani 1 1 d D . .
H12B H 0.719(4) 0.736(3) 0.005(3) 0.080 Uiso 1 1 d D . .
H12A H 0.702(3) 0.850(3) 0.0306(14) 0.080 Uiso 1 1 d D . .
C1 C 0.1553(7) -0.0238(8) 0.5534(4) 0.0309(19) Uani 1 1 d . . .
C2 C 0.1417(8) -0.0407(7) 0.4512(4) 0.0311(19) Uani 1 1 d . . .
C3 C 0.1741(8) 0.0228(8) 0.6209(4) 0.036(2) Uani 1 1 d . . .
C4 C 0.1371(8) 0.1318(8) 0.6451(5) 0.037(2) Uani 1 1 d . . .
H4 H 0.1063 0.1843 0.6179 0.080 Uiso 1 1 calc . . .
C5 C 0.1447(8) 0.1649(8) 0.7091(5) 0.038(2) Uani 1 1 d . . .
C6 C 0.1918(11) 0.0879(9) 0.7490(5) 0.051(3) Uani 1 1 d . . .
H6 H 0.1962 0.1090 0.7921 0.080 Uiso 1 1 calc . . .
C7 C 0.2334(12) -0.0228(10) 0.7248(5) 0.055(3) Uani 1 1 d . . .
H7 H 0.2675 -0.0737 0.7519 0.080 Uiso 1 1 calc . . .
C8 C 0.2240(10) -0.0551(9) 0.6622(5) 0.048(3) Uani 1 1 d . . .
H8 H 0.2503 -0.1289 0.6463 0.080 Uiso 1 1 calc . . .
C9 C 0.0952(9) 0.2806(9) 0.7361(5) 0.041(2) Uani 1 1 d . . .
C10 C 0.1463(8) -0.0216(8) 0.3851(4) 0.0328(19) Uani 1 1 d . . .
C11 C 0.1076(8) 0.0839(8) 0.3607(4) 0.034(2) Uani 1 1 d . . .
H11 H 0.0818 0.1468 0.3873 0.080 Uiso 1 1 calc . . .
C12 C 0.1085(8) 0.0926(8) 0.2971(4) 0.0324(19) Uani 1 1 d . . .
C13 C 0.1487(10) -0.0014(9) 0.2587(5) 0.046(2) Uani 1 1 d . . .
H13 H 0.1504 0.0055 0.2160 0.080 Uiso 1 1 calc . . .
C14 C 0.1858(12) -0.1035(11) 0.2810(6) 0.060(3) Uani 1 1 d . . .
H14 H 0.2109 -0.1657 0.2537 0.080 Uiso 1 1 calc . . .
C15 C 0.1863(10) -0.1145(9) 0.3447(5) 0.047(3) Uani 1 1 d . . .
H15 H 0.2132 -0.1835 0.3604 0.080 Uiso 1 1 calc . . .
C16 C 0.0688(8) 0.2037(8) 0.2695(5) 0.036(2) Uani 1 1 d . . .
C17 C 0.5406(7) 0.6369(8) 0.4515(4) 0.0320(19) Uani 1 1 d . . .
C18 C 0.5520(8) 0.6585(8) 0.5543(4) 0.036(2) Uani 1 1 d . . .
C19 C 0.5009(8) 0.6363(9) 0.3844(4) 0.037(2) Uani 1 1 d . . .
C20 C 0.3832(8) 0.6052(9) 0.3616(5) 0.039(2) Uani 1 1 d . . .
H20 H 0.3266 0.5857 0.3891 0.080 Uiso 1 1 calc . . .
C21 C 0.3486(9) 0.6028(8) 0.2976(5) 0.040(2) Uani 1 1 d . . .
C22 C 0.4351(10) 0.6297(10) 0.2580(5) 0.049(3) Uani 1 1 d . . .
H22 H 0.4130 0.6284 0.2153 0.080 Uiso 1 1 calc . . .
C23 C 0.5527(11) 0.6583(11) 0.2797(6) 0.058(3) Uani 1 1 d . . .
H23 H 0.6092 0.6755 0.2519 0.080 Uiso 1 1 calc . . .
C24 C 0.5880(10) 0.6618(11) 0.3438(5) 0.050(3) Uani 1 1 d . . .
H24 H 0.6678 0.6807 0.3590 0.080 Uiso 1 1 calc . . .
C25 C 0.2218(9) 0.5711(9) 0.2739(5) 0.042(2) Uani 1 1 d . . .
C26 C 0.5220(8) 0.6875(9) 0.6180(5) 0.041(2) Uani 1 1 d . . .
C27 C 0.4090(8) 0.6531(8) 0.6359(5) 0.037(2) Uani 1 1 d . . .
H27 H 0.3514 0.6137 0.6064 0.080 Uiso 1 1 calc . . .
C28 C 0.3827(9) 0.6782(9) 0.6983(5) 0.045(2) Uani 1 1 d . . .
C29 C 0.4662(11) 0.7378(11) 0.7410(6) 0.057(3) Uani 1 1 d . . .
H29 H 0.4468 0.7582 0.7820 0.080 Uiso 1 1 calc . . .
C30 C 0.5781(13) 0.7679(14) 0.7245(6) 0.075(4) Uani 1 1 d . . .
H30 H 0.6359 0.8044 0.7548 0.080 Uiso 1 1 calc . . .
C31 C 0.6066(10) 0.7445(12) 0.6626(6) 0.061(3) Uani 1 1 d . . .
H31 H 0.6825 0.7674 0.6513 0.080 Uiso 1 1 calc . . .
C32 C 0.2611(11) 0.6353(11) 0.7167(7) 0.059(3) Uani 1 1 d . . .
C33 C 0.4549(15) 0.7243(13) 0.0029(6) 0.068(3) Uani 1 1 d . . .
C34 C 0.4894(13) 0.8666(14) -0.0553(7) 0.071(4) Uani 1 1 d . . .
C35 C 0.4646(13) 0.6289(13) 0.0488(7) 0.071(4) Uani 1 1 d . . .
C36 C 0.3711(12) 0.5728(9) 0.0620(5) 0.054(3) Uani 1 1 d . . .
H36 H 0.3000 0.6010 0.0450 0.064 Uiso 1 1 calc . . .
C37 C 0.3529(8) 0.4776(8) 0.0969(5) 0.038(2) Uani 1 1 d . . .
C38 C 0.4552(13) 0.4384(13) 0.1254(6) 0.074(4) Uani 1 1 d D . .
H38 H 0.4535 0.3744 0.1494 0.088 Uiso 1 1 calc . . .
C39 C 0.5682(11) 0.5035(14) 0.1157(7) 0.099(7) Uani 1 1 d D . .
H39 H 0.6427 0.4860 0.1342 0.119 Uiso 1 1 calc . . .
C40 C 0.5542(17) 0.5937(13) 0.0763(6) 0.075(4) Uani 1 1 d D . .
H40 H 0.6259 0.6344 0.0698 0.090 Uiso 1 1 calc . . .
C41 C 0.2260(12) 0.4282(12) 0.1007(6) 0.060(3) Uani 1 1 d . . .
C42 C 0.5380(14) 0.9568(10) -0.0907(7) 0.069(4) Uani 1 1 d . . .
C43 C 0.6742(14) 1.0044(10) -0.0743(6) 0.068(4) Uani 1 1 d D . .
H43 H 0.7254 0.9731 -0.0447 0.080 Uiso 1 1 calc . . .
C44 C 0.7101(10) 1.0950(8) -0.1073(5) 0.043(2) Uani 1 1 d . . .
C45 C 0.6304(12) 1.1335(12) -0.1499(6) 0.066(3) Uani 1 1 d . . .
H45 H 0.6606 1.1917 -0.1730 0.080 Uiso 1 1 calc . . .
C46 C 0.5112(18) 1.0993(18) -0.1641(9) 0.098(5) Uani 1 1 d . . .
H46 H 0.4593 1.1343 -0.1921 0.080 Uiso 1 1 calc . . .
C47 C 0.4824(16) 1.0160(15) -0.1348(7) 0.083(5) Uani 1 1 d . . .
H47 H 0.4033 0.9870 -0.1457 0.080 Uiso 1 1 calc . . .
C48 C 0.8339(11) 1.1555(11) -0.0964(5) 0.054(3) Uani 1 1 d . . .
O1W O 0.144(2) 0.071(3) 0.9026(9) 0.117(10) Uani 0.50 1 d P . .
O2W O 0.481(5) 1.003(5) 0.557(2) 0.198(19) Uani 0.50 1 d P . .

loop_
_atom_site_aniso_label
_atom_site_aniso_U_11
_atom_site_aniso_U_22
_atom_site_aniso_U_33
_atom_site_aniso_U_23
_atom_site_aniso_U_13
_atom_site_aniso_U_12
Mn1 0.0685(11) 0.0374(9) 0.0392(9) 0.0081(7) 0.0230(7) 0.0088(7)
Mn2 0.0352(8) 0.0343(8) 0.0338(8) 0.0057(6) 0.0048(6) -0.0017(6)
Mn3 0.0342(7) 0.0284(7) 0.0319(8) 0.0065(5) 0.0102(5) 0.0015(5)
Mn4 0.0230(9) 0.0280(10) 0.0353(10) 0.0053(8) 0.0027(7) 0.0004(7)
O1 0.054(4) 0.041(4) 0.052(4) 0.021(3) 0.012(3) 0.013(3)
O2 0.077(5) 0.067(5) 0.047(5) 0.027(4) 0.002(4) 0.005(4)
O3 0.060(4) 0.035(4) 0.056(4) 0.005(3) 0.017(4) 0.011(3)
O4 0.067(5) 0.059(5) 0.052(5) -0.008(4) 0.018(4) 0.014(4)
O5 0.054(5) 0.088(6) 0.048(5) 0.003(4) -0.010(4) 0.015(4)
O6 0.044(4) 0.046(4) 0.081(6) 0.011(4) -0.026(4) -0.009(3)
O7 0.072(6) 0.111(8) 0.090(7) 0.026(6) 0.043(5) 0.004(6)
O8 0.031(4) 0.057(5) 0.096(6) 0.030(5) 0.016(4) -0.003(3)
O9 0.123(8) 0.055(5) 0.134(9) -0.009(6) 0.087(7) -0.035(5)
O10 0.044(5) 0.142(9) 0.068(6) -0.024(6) 0.020(4) 0.012(6)
O11 0.088(7) 0.058(6) 0.130(9) 0.025(6) 0.044(6) -0.019(5)
O12 0.078(7) 0.139(10) 0.093(8) 0.017(7) -0.026(6) 0.014(7)
O13 0.069(5) 0.086(6) 0.051(5) 0.011(4) -0.013(4) 0.007(5)
O14 0.082(7) 0.101(8) 0.075(6) 0.011(6) 0.004(5) -0.014(6)
O15 0.095(7) 0.093(7) 0.058(5) -0.024(5) -0.005(5) 0.028(6)
O16 0.060(5) 0.109(8) 0.089(7) 0.011(6) -0.002(5) 0.000(5)
O17 0.038(3) 0.035(3) 0.039(3) 0.005(3) 0.008(3) 0.000(3)
O18 0.56(5) 0.068(8) 0.057(7) 0.003(6) -0.039(14) 0.071(15)
O19 0.081(7) 0.151(11) 0.090(8) 0.006(7) -0.007(6) -0.057(7)
O20 0.100(8) 0.208(15) 0.053(6) -0.004(7) 0.011(5) 0.074(9)
N1 0.048(5) 0.025(4) 0.041(4) 0.009(3) 0.011(4) 0.005(3)
N2 0.054(5) 0.026(4) 0.041(4) 0.010(3) 0.003(4) 0.005(3)
N3 0.041(4) 0.021(4) 0.041(4) 0.008(3) 0.013(3) 0.002(3)
N4 0.105(8) 0.027(4) 0.046(5) 0.006(4) 0.008(5) -0.017(5)
N5 0.028(4) 0.047(5) 0.043(5) 0.005(4) -0.001(3) -0.001(3)
N6 0.024(4) 0.047(5) 0.049(5) 0.005(4) 0.003(3) -0.002(3)
N7 0.016(3) 0.044(4) 0.049(5) 0.006(4) 0.001(3) -0.001(3)
N8 0.029(4) 0.101(8) 0.052(5) 0.018(5) 0.007(4) 0.016(5)
N9 0.058(7) 0.087(8) 0.087(8) 0.017(7) 0.009(6) -0.012(6)
N10 0.093(8) 0.061(6) 0.058(6) 0.023(5) -0.008(6) 0.018(6)
N11 0.053(6) 0.069(7) 0.051(5) -0.019(5) -0.019(5) 0.032(5)
N12 0.144(14) 0.081(9) 0.084(9) 0.025(7) 0.051(9) 0.013(8)
C1 0.027(4) 0.029(4) 0.039(5) 0.008(4) 0.006(4) 0.005(3)
C2 0.034(5) 0.023(4) 0.037(5) 0.003(4) 0.008(4) 0.004(3)
C3 0.037(5) 0.035(5) 0.037(5) 0.008(4) 0.008(4) 0.000(4)
C4 0.035(5) 0.030(5) 0.048(6) 0.012(4) 0.013(4) 0.003(4)
C5 0.038(5) 0.032(5) 0.045(6) 0.003(4) 0.012(4) 0.002(4)
C6 0.077(8) 0.040(6) 0.037(5) 0.003(5) 0.009(5) 0.004(5)
C7 0.075(8) 0.044(6) 0.047(6) 0.008(5) -0.005(5) 0.017(6)
C8 0.062(7) 0.033(5) 0.049(6) 0.004(4) 0.001(5) 0.017(5)
C9 0.039(5) 0.037(5) 0.046(6) -0.003(5) 0.011(4) 0.001(4)
C10 0.036(5) 0.028(4) 0.036(5) 0.004(4) 0.009(4) 0.007(4)
C11 0.033(5) 0.028(4) 0.044(5) 0.009(4) 0.007(4) 0.000(4)
C12 0.030(4) 0.035(5) 0.033(5) 0.005(4) 0.007(4) -0.002(4)
C13 0.060(6) 0.047(6) 0.034(5) 0.014(4) 0.011(5) 0.010(5)
C14 0.084(8) 0.049(6) 0.049(6) -0.003(5) 0.017(6) 0.013(6)
C15 0.068(7) 0.034(5) 0.046(6) 0.020(4) 0.021(5) 0.021(5)
C16 0.031(5) 0.036(5) 0.043(6) 0.014(4) 0.007(4) -0.005(4)
C17 0.020(4) 0.034(5) 0.042(5) 0.006(4) 0.000(4) -0.009(3)
C18 0.024(4) 0.042(5) 0.041(5) 0.003(4) 0.005(4) -0.007(4)
C19 0.029(4) 0.044(5) 0.036(5) 0.006(4) -0.001(4) -0.004(4)
C20 0.037(5) 0.040(5) 0.041(5) 0.010(4) -0.003(4) 0.002(4)
C21 0.044(5) 0.023(4) 0.048(6) -0.004(4) -0.008(4) -0.004(4)
C22 0.057(7) 0.043(6) 0.046(6) 0.005(5) -0.005(5) -0.005(5)
C23 0.055(7) 0.065(7) 0.057(7) 0.018(6) 0.011(5) -0.006(6)
C24 0.045(6) 0.060(7) 0.047(6) 0.011(5) 0.003(5) -0.004(5)
C25 0.035(5) 0.039(5) 0.048(6) -0.006(5) -0.006(5) 0.000(4)
C26 0.025(4) 0.048(6) 0.051(6) 0.013(5) 0.003(4) -0.005(4)
C27 0.024(4) 0.036(5) 0.054(6) 0.010(4) 0.007(4) 0.008(4)
C28 0.034(5) 0.042(5) 0.065(7) 0.019(5) 0.016(5) 0.011(4)
C29 0.056(7) 0.057(7) 0.059(7) 0.011(6) 0.017(6) -0.001(6)
C30 0.068(8) 0.089(10) 0.061(8) -0.012(7) 0.008(6) -0.027(7)
C31 0.044(6) 0.081(9) 0.055(7) 0.002(6) 0.005(5) -0.025(6)
C32 0.044(7) 0.050(7) 0.094(10) 0.035(7) 0.039(7) 0.014(5)
C33 0.078(10) 0.067(8) 0.059(8) 0.007(7) 0.014(7) 0.003(8)
C34 0.067(8) 0.084(10) 0.063(8) 0.005(7) 0.012(6) -0.001(7)
C35 0.063(8) 0.078(9) 0.073(9) 0.000(7) 0.022(7) 0.003(7)
C36 0.080(8) 0.031(5) 0.054(7) 0.003(5) 0.032(6) 0.000(5)
C37 0.033(5) 0.036(5) 0.046(5) 0.000(4) 0.015(4) 0.002(4)
C38 0.084(10) 0.088(10) 0.050(7) -0.004(7) 0.009(6) 0.040(8)
C39 0.052(8) 0.144(15) 0.085(10) -0.061(11) -0.028(7) 0.057(9)
C40 0.112(12) 0.074(9) 0.039(7) 0.020(6) -0.004(7) -0.017(8)
C41 0.065(8) 0.059(7) 0.057(7) -0.012(6) 0.044(6) -0.011(6)
C42 0.103(10) 0.032(5) 0.076(9) -0.013(6) 0.061(8) -0.019(6)
C43 0.108(10) 0.034(6) 0.069(8) 0.008(5) 0.052(8) 0.003(6)
C44 0.058(6) 0.029(5) 0.042(5) -0.001(4) 0.016(5) 0.000(4)
C45 0.060(8) 0.070(8) 0.063(8) -0.017(7) 0.008(6) -0.006(6)
C46 0.100(13) 0.093(12) 0.105(13) 0.038(11) -0.006(10) 0.011(10)
C47 0.101(11) 0.086(10) 0.058(8) 0.007(8) -0.032(8) 0.031(9)
C48 0.063(7) 0.057(7) 0.041(6) 0.005(5) 0.009(5) -0.012(6)
O1W 0.078(14) 0.22(3) 0.047(11) -0.001(14) 0.011(10) -0.015(16)
O2W 0.23(5) 0.18(4) 0.17(3) 0.01(3) 0.03(3) -0.09(3)

loop_
_atom_type_symbol
_atom_type_description
_atom_type_scat_dispersion_real
_atom_type_scat_dispersion_imag
_atom_type_scat_source
C C 0.0033 0.0016 'International Tables Vol C Tables 4.2.6.8 and 6.1.1.4'
H H 0.0000 0.0000 'International Tables Vol C Tables 4.2.6.8 and 6.1.1.4'
N N 0.0061 0.0033 'International Tables Vol C Tables 4.2.6.8 and 6.1.1.4'
O O 0.0106 0.0060 'International Tables Vol C Tables 4.2.6.8 and 6.1.1.4'
Mn Mn 0.3368 0.7283 'International Tables Vol C Tables 4.2.6.8 and 6.1.1.4'

loop_
_geom_angle_atom_site_label_1
_geom_angle_atom_site_label_2
_geom_angle_atom_site_label_3
_geom_angle
_geom_angle_site_symmetry_1
_geom_angle_site_symmetry_3
O2 Mn1 O17 95.4(3) . .
O2 Mn1 O15 104.5(4) . .
O17 Mn1 O15 159.1(3) . .
O2 Mn1 O9 88.5(4) . .
O17 Mn1 O9 103.3(3) . .
O15 Mn1 O9 83.8(4) . .
O2 Mn1 O16 81.8(4) . .
O17 Mn1 O16 88.7(3) . .
O15 Mn1 O16 87.9(4) . .
O9 Mn1 O16 165.2(4) . .
O2 Mn1 O14 158.9(4) . .
O17 Mn1 O14 82.0(3) . .
O15 Mn1 O14 77.2(4) . .
O9 Mn1 O14 112.5(4) . .
O16 Mn1 O14 77.2(4) . .
O11 Mn2 O5 88.4(4) 2_675 .
O11 Mn2 O4 94.4(4) 2_675 2_566
O5 Mn2 O4 99.7(3) . 2_566
O11 Mn2 O17 175.7(3) 2_675 .
O5 Mn2 O17 88.5(3) . .
O4 Mn2 O17 89.1(3) 2_566 .
O11 Mn2 O10 92.2(4) 2_675 .
O5 Mn2 O10 87.0(4) . .
O4 Mn2 O10 170.7(4) 2_566 .
O17 Mn2 O10 84.6(4) . .
O11 Mn2 O13 89.8(4) 2_675 .
O5 Mn2 O13 169.5(3) . .
O4 Mn2 O13 90.8(3) 2_566 .
O17 Mn2 O13 92.7(3) . .
O10 Mn2 O13 82.7(4) . .
O17 Mn3 O6 107.6(3) . .
O17 Mn3 O1 110.5(3) . .
O6 Mn3 O1 84.5(3) . .
O17 Mn3 O3 101.5(3) . 2_566
O6 Mn3 O3 85.7(3) . 2_566
O1 Mn3 O3 148.0(3) . 2_566
O17 Mn3 O8 120.8(3) . 2_566
O6 Mn3 O8 131.5(4) . 2_566
O1 Mn3 O8 82.2(3) . 2_566
O3 Mn3 O8 81.8(3) 2_566 2_566
O18 Mn4 O18 180.0(5) . 2_566
O18 Mn4 O19 86.8(8) . .
O18 Mn4 O19 93.2(8) 2_566 .
O18 Mn4 O19 93.2(8) . 2_566
O18 Mn4 O19 86.8(8) 2_566 2_566
O19 Mn4 O19 180.000(1) . 2_566
O18 Mn4 O20 87.1(7) . 2_566
O18 Mn4 O20 92.9(7) 2_566 2_566
O19 Mn4 O20 99.9(5) . 2_566
O19 Mn4 O20 80.1(5) 2_566 2_566
O18 Mn4 O20 92.9(7) . .
O18 Mn4 O20 87.1(7) 2_566 .
O19 Mn4 O20 80.1(5) . .
O19 Mn4 O20 99.9(5) 2_566 .
O20 Mn4 O20 180.0(4) 2_566 .
C16 O1 Mn3 123.1(6) . .
C16 O2 Mn1 149.1(8) . .
C9 O3 Mn3 127.6(6) . 2_566
C9 O4 Mn2 136.2(7) . 2_566
C25 O5 Mn2 145.4(8) . .
C25 O6 Mn3 122.1(7) . .
C32 O8 Mn3 105.4(7) . 2_566
C41 O9 Mn1 108.3(11) . .
C41 O10 Mn2 124.0(8) . .
C48 O11 Mn2 160.5(11) . 2_675
Mn3 O17 Mn1 115.8(3) . .
Mn3 O17 Mn2 108.2(3) . .
Mn1 O17 Mn2 113.3(3) . .
C1 N1 N2 108.1(7) . .
C2 N2 N1 107.3(7) . .
C2 N3 C1 107.8(7) . .
C2 N3 N4 125.2(7) . .
C1 N3 N4 126.0(8) . .
N3 N4 H4A 120.0 . .
N3 N4 H4B 120.0 . .
H4A N4 H4B 120.0 . .
C17 N5 N6 107.8(7) . .
C18 N6 N5 108.1(7) . .
C17 N7 C18 106.9(7) . .
C17 N7 N8 125.9(8) . .
C18 N7 N8 126.8(8) . .
N7 N8 H8A 120.0 . .
N7 N8 H8B 120.0 . .
H8A N8 H8B 120.0 . .
C34 N9 N10 104.0(12) . .
C33 N10 N9 117.0(13) . .
C33 N11 N12 135.0(12) . .
C33 N11 C34 105.5(11) . .
N12 N11 C34 119.2(12) . .
N11 N12 H12B 129(3) . .
N11 N12 H12A 116(3) . .
H12B N12 H12A 105(3) . .
N1 C1 N3 108.5(8) . .
N1 C1 C3 123.5(8) . .
N3 C1 C3 127.9(8) . .
N2 C2 N3 108.2(8) . .
N2 C2 C10 122.1(8) . .
N3 C2 C10 129.7(8) . .
C4 C3 C8 119.2(9) . .
C4 C3 C1 123.6(8) . .
C8 C3 C1 117.0(8) . .
C3 C4 C5 121.1(8) . .
C3 C4 H4 119.4 . .
C5 C4 H4 119.4 . .
C6 C5 C4 119.3(9) . .
C6 C5 C9 119.4(9) . .
C4 C5 C9 121.2(9) . .
C5 C6 C7 120.3(9) . .
C5 C6 H6 119.8 . .
C7 C6 H6 119.8 . .
C8 C7 C6 120.0(9) . .
C8 C7 H7 120.0 . .
C6 C7 H7 120.0 . .
C7 C8 C3 120.1(9) . .
C7 C8 H8 119.9 . .
C3 C8 H8 119.9 . .
O3 C9 O4 125.0(9) . .
O3 C9 C5 117.8(9) . .
O4 C9 C5 117.2(9) . .
C15 C10 C11 119.6(8) . .
C15 C10 C2 117.6(8) . .
C11 C10 C2 122.8(8) . .
C12 C11 C10 119.4(8) . .
C12 C11 H11 120.3 . .
C10 C11 H11 120.3 . .
C13 C12 C11 119.2(8) . .
C13 C12 C16 119.8(8) . .
C11 C12 C16 121.0(8) . .
C14 C13 C12 122.3(9) . .
C14 C13 H13 118.8 . .
C12 C13 H13 118.8 . .
C13 C14 C15 119.7(10) . .
C13 C14 H14 120.2 . .
C15 C14 H14 120.2 . .
C14 C15 C10 119.7(9) . .
C14 C15 H15 120.1 . .
C10 C15 H15 120.1 . .
O2 C16 O1 124.9(9) . .
O2 C16 C12 117.0(9) . .
O1 C16 C12 118.1(8) . .
N5 C17 N7 109.2(8) . .
N5 C17 C19 123.6(8) . .
N7 C17 C19 127.2(8) . .
N6 C18 N7 107.9(8) . .
N6 C18 C26 126.3(8) . .
N7 C18 C26 125.8(8) . .
C20 C19 C24 120.7(9) . .
C20 C19 C17 121.5(8) . .
C24 C19 C17 117.7(8) . .
C19 C20 C21 120.4(9) . .
C19 C20 H20 119.8 . .
C21 C20 H20 119.8 . .
C22 C21 C20 118.4(9) . .
C22 C21 C25 121.7(9) . .
C20 C21 C25 119.9(10) . .
C23 C22 C21 121.8(10) . .
C23 C22 H22 119.1 . .
C21 C22 H22 119.1 . .
C22 C23 C24 120.2(10) . .
C22 C23 H23 119.9 . .
C24 C23 H23 119.9 . .
C19 C24 C23 118.5(10) . .
C19 C24 H24 120.8 . .
C23 C24 H24 120.8 . .
O6 C25 O5 124.8(9) . .
O6 C25 C21 119.4(9) . .
O5 C25 C21 115.8(10) . .
C31 C26 C27 119.2(10) . .
C31 C26 C18 120.3(9) . .
C27 C26 C18 120.4(9) . .
C26 C27 C28 119.8(9) . .
C26 C27 H27 120.1 . .
C28 C27 H27 120.1 . .
C29 C28 C27 119.9(9) . .
C29 C28 C32 121.6(11) . .
C27 C28 C32 118.5(11) . .
C28 C29 C30 120.6(11) . .
C28 C29 H29 119.7 . .
C30 C29 H29 119.7 . .
C29 C30 C31 120.6(12) . .
C29 C30 H30 119.7 . .
C31 C30 H30 119.7 . .
C26 C31 C30 119.7(10) . .
C26 C31 H31 120.1 . .
C30 C31 H31 120.1 . .
O8 C32 O7 123.5(11) . .
O8 C32 C28 119.5(12) . .
O7 C32 C28 117.0(13) . .
N10 C33 N11 108.4(13) . .
N10 C33 C35 126.4(14) . .
N11 C33 C35 125.2(14) . .
N9 C34 C42 120.6(14) . .
N9 C34 N11 105.1(12) . .
C42 C34 N11 134.3(13) . .
C40 C35 C36 110.3(15) . .
C40 C35 C33 129.4(14) . .
C36 C35 C33 120.3(14) . .
C35 C36 C37 133.1(13) . .
C35 C36 C40 34.2(9) . .
C37 C36 C40 98.9(9) . .
C35 C36 H36 113.5 . .
C37 C36 H36 113.5 . .
C40 C36 H36 147.5 . .
C38 C37 C36 114.8(11) . .
C38 C37 C41 126.3(11) . .
C36 C37 C41 118.9(10) . .
C37 C38 C39 115.9(11) . .
C37 C38 H38 122.0 . .
C39 C38 H38 122.0 . .
C40 C39 C38 114.2(11) . .
C40 C39 H39 122.9 . .
C38 C39 H39 122.9 . .
C35 C40 C39 131.5(16) . .
C35 C40 C36 35.4(9) . .
C39 C40 C36 96.1(10) . .
C35 C40 H40 114.3 . .
C39 C40 H40 114.3 . .
C36 C40 H40 149.6 . .
O10 C41 O9 124.4(13) . .
O10 C41 C37 119.7(12) . .
O9 C41 C37 115.9(13) . .
C47 C42 C34 129.5(15) . .
C47 C42 C43 111.7(12) . .
C34 C42 C43 118.6(13) . .
C44 C43 C42 114.6(13) . .
C44 C43 H43 122.7 . .
C42 C43 H43 122.7 . .
C45 C44 C43 118.5(12) . .
C45 C44 C48 119.0(10) . .
C43 C44 C48 122.4(11) . .
C44 C45 C46 129.3(14) . .
C44 C45 H45 115.3 . .
C46 C45 H45 115.3 . .
C47 C46 C45 110.4(16) . .
C47 C46 H46 124.8 . .
C45 C46 H46 124.8 . .
C46 C47 C42 135.2(18) . .
C46 C47 H47 112.4 . .
C42 C47 H47 112.4 . .
O11 C48 O12 123.9(13) . .
O11 C48 C44 120.0(12) . .
O12 C48 C44 115.6(11) . .

loop_
_geom_bond_atom_site_label_1
_geom_bond_atom_site_label_2
_geom_bond_distance
_geom_bond_site_symmetry_2
Mn1 O2 2.134(7) .
Mn1 O17 2.147(6) .
Mn1 O15 2.166(9) .
Mn1 O9 2.179(11) .
Mn1 O16 2.314(10) .
Mn1 O14 2.471(11) .
Mn2 O11 2.118(9) 2_675
Mn2 O5 2.150(8) .
Mn2 O4 2.151(7) 2_566
Mn2 O17 2.178(6) .
Mn2 O10 2.218(9) .
Mn2 O13 2.267(8) .
Mn3 O17 2.097(6) .
Mn3 O6 2.146(7) .
Mn3 O1 2.184(6) .
Mn3 O3 2.185(7) 2_566
Mn3 O8 2.202(7) 2_566
Mn4 O18 2.140(12) .
Mn4 O18 2.140(12) 2_566
Mn4 O19 2.166(10) .
Mn4 O19 2.166(10) 2_566
Mn4 O20 2.189(10) 2_566
Mn4 O20 2.189(10) .
O1 C16 1.264(12) .
O2 C16 1.242(12) .
O3 C9 1.253(12) .
O3 Mn3 2.185(7) 2_566
O4 C9 1.265(12) .
O4 Mn2 2.151(7) 2_566
O5 C25 1.256(13) .
O6 C25 1.244(13) .
O7 C32 1.244(17) .
O8 C32 1.243(17) .
O8 Mn3 2.202(7) 2_566
O9 C41 1.246(16) .
O10 C41 1.224(17) .
O11 C48 1.188(14) .
O11 Mn2 2.118(9) 2_675
O12 C48 1.297(16) .
N1 C1 1.315(12) .
N1 N2 1.373(11) .
N2 C2 1.334(11) .
N3 C2 1.348(12) .
N3 C1 1.349(11) .
N3 N4 1.419(11) .
N4 H4A 0.8600 .
N4 H4B 0.8600 .
N5 C17 1.324(11) .
N5 N6 1.377(11) .
N6 C18 1.318(12) .
N7 C17 1.342(12) .
N7 C18 1.385(12) .
N7 N8 1.413(11) .
N8 H8A 0.8600 .
N8 H8B 0.8600 .
N9 C34 1.299(18) .
N9 N10 1.301(16) .
N10 C33 1.204(18) .
N11 C33 1.262(18) .
N11 N12 1.448(15) .
N11 C34 1.460(18) .
N12 H12B 0.85(2) .
N12 H12A 0.87(2) .
C1 C3 1.484(13) .
C2 C10 1.464(13) .
C3 C4 1.371(13) .
C3 C8 1.412(14) .
C4 C5 1.383(14) .
C4 H4 0.9300 .
C5 C6 1.373(15) .
C5 C9 1.509(13) .
C6 C7 1.407(15) .
C6 H6 0.9300 .
C7 C8 1.351(15) .
C7 H7 0.9300 .
C8 H8 0.9300 .
C10 C15 1.395(13) .
C10 C11 1.415(12) .
C11 C12 1.382(13) .
C11 H11 0.9300 .
C12 C13 1.381(14) .
C12 C16 1.507(13) .
C13 C14 1.356(16) .
C13 H13 0.9300 .
C14 C15 1.387(16) .
C14 H14 0.9300 .
C15 H15 0.9300 .
C17 C19 1.474(13) .
C18 C26 1.442(14) .
C19 C20 1.381(13) .
C19 C24 1.394(14) .
C20 C21 1.398(14) .
C20 H20 0.9300 .
C21 C22 1.379(16) .
C21 C25 1.480(14) .
C22 C23 1.370(17) .
C22 H22 0.9300 .
C23 C24 1.399(16) .
C23 H23 0.9300 .
C24 H24 0.9300 .
C26 C31 1.377(15) .
C26 C27 1.395(13) .
C27 C28 1.397(15) .
C27 H27 0.9300 .
C28 C29 1.358(17) .
C28 C32 1.513(15) .
C29 C30 1.360(18) .
C29 H29 0.9300 .
C30 C31 1.392(18) .
C30 H30 0.9300 .
C31 H31 0.9300 .
C33 C35 1.53(2) .
C34 C42 1.443(19) .
C35 C40 1.22(2) .
C35 C36 1.261(18) .
C36 C37 1.386(14) .
C36 C40 2.04(2) .
C36 H36 0.9300 .
C37 C38 1.364(17) .
C37 C41 1.508(16) .
C38 C39 1.469(16) .
C38 H38 0.9300 .
C39 C40 1.394(16) .
C39 H39 0.9300 .
C40 H40 0.9300 .
C42 C47 1.34(2) .
C42 C43 1.59(2) .
C43 C44 1.364(15) .
C43 H43 0.9300 .
C44 C45 1.343(18) .
C44 C48 1.502(16) .
C45 C46 1.37(2) .
C45 H45 0.9300 .
C46 C47 1.23(2) .
C46 H46 0.9300 .
C47 H47 0.9300 .

loop_
_geom_hbond_atom_site_label_D
_geom_hbond_atom_site_label_H
_geom_hbond_atom_site_label_A
_geom_hbond_distance_DH
_geom_hbond_distance_HA
_geom_hbond_distance_DA
_geom_hbond_angle_DHA
_geom_hbond_site_symmetry_A
N4 H4A N6 0.86 2.59 3.160(12) 124.7 2_666
N4 H4B N5 0.86 2.62 3.055(12) 112.2 2_666
